data_7237716
loop_
_publ_author_name
'Yu, Changjiang'
'Hao, Erhong'
'Fang, Xingbao'
'Wu, Qinghua'
'Wang, Long'
'Li, Jiahua'
'Xu, Linli'
'Jiao, Lijuan'
'Wong, Wai-Yeung'

_publ_section_title
;
 AIE-active difluoroboronated acylhydrozone dyes (BOAHY) emitting across
 the entire visible region and their photo-switching properties
;
_journal_issue 11
_journal_name_full 'Journal of Materials Chemistry C'
_journal_page_first 3269
_journal_paper_doi 10.1039/C9TC00316A
_journal_volume 7
_journal_year 2019
_chemical_formula_sum 'C17 H15 B F2 N2 O2'
_chemical_formula_weight 328.12
_chemical_name_systematic 2g
_space_group_IT_number 2
_space_group_name_Hall '-P 1'
_space_group_name_H-M_alt 'P -1'
_symmetry_cell_setting triclinic
_symmetry_space_group_name_H-M 'P -1'
_atom_sites_solution_hydrogens geom
_atom_sites_solution_primary direct
_atom_sites_solution_secondary difmap
_audit_creation_method SHELXL-97
_audit_update_record
;
2018-10-17 deposited with the CCDC.
2019-02-06 downloaded from the CCDC.
;
_cell_angle_alpha 112.3050(10)
_cell_angle_beta 97.3120(10)
_cell_angle_gamma 91.8680(10)
_cell_formula_units_Z 2
_cell_length_a 7.6560(9)
_cell_length_b 10.0738(11)
_cell_length_c 11.2184(12)
_cell_measurement_reflns_used 5327
_cell_measurement_temperature 293(2)
_cell_measurement_theta_max 27.40
_cell_measurement_theta_min 2.19
_cell_volume 790.88(15)
_computing_cell_refinement 'Bruker SMART'
_computing_data_collection 'Bruker SMART'
_computing_data_reduction 'Bruker SAINT'
_computing_molecular_graphics 'Bruker SHELXTL'
_computing_publication_material 'Bruker SHELXTL'
_computing_structure_refinement 'SHELXL-97 (Sheldrick, 1997)'
_computing_structure_solution 'SHELXS-97 (Sheldrick, 1990)'
_diffrn_ambient_temperature 293(2)
_diffrn_measured_fraction_theta_full 0.968
_diffrn_measured_fraction_theta_max 0.968
_diffrn_measurement_device_type 'CCD area detector'
_diffrn_measurement_method 'phi and omega scans'
_diffrn_radiation_monochromator graphite
_diffrn_radiation_source 'fine-focus sealed tube'
_diffrn_radiation_type MoK\a
_diffrn_radiation_wavelength 0.71073
_diffrn_reflns_av_R_equivalents 0.0240
_diffrn_reflns_av_sigmaI/netI 0.0223
_diffrn_reflns_limit_h_max 9
_diffrn_reflns_limit_h_min -9
_diffrn_reflns_limit_k_max 13
_diffrn_reflns_limit_k_min -13
_diffrn_reflns_limit_l_max 14
_diffrn_reflns_limit_l_min -14
_diffrn_reflns_number 9036
_diffrn_reflns_theta_full 27.55
_diffrn_reflns_theta_max 27.55
_diffrn_reflns_theta_min 1.98
_exptl_absorpt_coefficient_mu 0.106
_exptl_absorpt_correction_T_max 0.9802
_exptl_absorpt_correction_T_min 0.9761
_exptl_absorpt_correction_type multi-scan
_exptl_crystal_colour colorless
_exptl_crystal_density_diffrn 1.378
_exptl_crystal_density_method 'not measured'
_exptl_crystal_description block
_exptl_crystal_F_000 340
_exptl_crystal_size_max 0.23
_exptl_crystal_size_mid 0.21
_exptl_crystal_size_min 0.19
_refine_diff_density_max 0.182
_refine_diff_density_min -0.152
_refine_diff_density_rms 0.029
_refine_ls_extinction_coef 0.036(5)
_refine_ls_extinction_expression Fc^*^=kFc[1+0.001xFc^2^\l^3^/sin(2\q)]^-1/4^
_refine_ls_extinction_method SHELXL
_refine_ls_goodness_of_fit_ref 1.052
_refine_ls_hydrogen_treatment mixed
_refine_ls_matrix_type full
_refine_ls_number_parameters 219
_refine_ls_number_reflns 3535
_refine_ls_number_restraints 0
_refine_ls_restrained_S_all 1.052
_refine_ls_R_factor_all 0.0483
_refine_ls_R_factor_gt 0.0390
_refine_ls_shift/su_max 0.000
_refine_ls_shift/su_mean 0.000
_refine_ls_structure_factor_coef Fsqd
_refine_ls_weighting_details 'calc w=1/[\s^2^(Fo^2^)+(0.0582P)^2^+0.0980P] where P=(Fo^2^+2Fc^2^)/3'
_refine_ls_weighting_scheme calc
_refine_ls_wR_factor_gt 0.1115
_refine_ls_wR_factor_ref 0.1207
_reflns_number_gt 2811
_reflns_number_total 3535
_reflns_threshold_expression >2sigma(I)
_cod_data_source_file c9tc00316a2.cif
_cod_data_source_block 151214a_0m
_cod_depositor_comments
;
The following automatic conversions were performed:

data item '_symmetry_cell_setting' value 'Triclinic' was changed to
'triclinic' in accordance with the
/home/saulius/struct/COD-crude-data/automatic-downloads/DataCite-retrospective/RSC/depositions/lib/dictionaries/cif_core.dic
dictionary named 'cif_core.dic' version 2.4.2 last updated on
2011-04-26.

Automatic conversion script
Id: cif_fix_values 6909 2019-04-08 15:41:33Z antanas 
;
_cod_original_sg_symbol_H-M P-1
_cod_database_code 7237716

loop_
_symmetry_equiv_pos_as_xyz
'x, y, z'
'-x, -y, -z'

loop_
_atom_site_label
_atom_site_type_symbol
_atom_site_fract_x
_atom_site_fract_y
_atom_site_fract_z
_atom_site_U_iso_or_equiv
_atom_site_adp_type
_atom_site_occupancy
_atom_site_symmetry_multiplicity
_atom_site_calc_flag
_atom_site_refinement_flags
N1 N 0.18404(14) 0.80295(10) 0.61064(10) 0.0529(3) Uani 1 1 d .
N2 N 0.21485(14) 0.66423(10) 0.60359(10) 0.0520(3) Uani 1 1 d .
O1 O 0.17594(14) 0.80849(9) 0.81289(9) 0.0622(3) Uani 1 1 d .
O2 O 0.38520(16) -0.25783(10) 0.23970(12) 0.0800(3) Uani 1 1 d .
B1 B 0.2091(2) 0.65792(15) 0.74273(15) 0.0575(4) Uani 1 1 d .
F1 F 0.07271(12) 0.56380(8) 0.73842(9) 0.0738(3) Uani 1 1 d .
F2 F 0.36665(12) 0.62427(10) 0.79084(9) 0.0787(3) Uani 1 1 d .
C2 C 0.13096(16) 1.02714(12) 0.77863(12) 0.0489(3) Uani 1 1 d .
C1 C 0.16429(16) 0.87469(12) 0.73047(12) 0.0494(3) Uani 1 1 d .
C11 C 0.32930(16) 0.17695(13) 0.33057(13) 0.0537(3) Uani 1 1 d .
C9 C 0.27435(18) 0.42459(13) 0.47771(14) 0.0576(3) Uani 1 1 d .
H9 H 0.2726 0.3964 0.5475 0.069 Uiso 1 1 calc R
C7 C 0.1152(2) 1.09831(14) 0.69390(14) 0.0627(4) Uani 1 1 d .
H7 H 0.1251 1.0488 0.6066 0.075 Uiso 1 1 calc R
C8 C 0.24529(17) 0.56865(13) 0.49505(13) 0.0551(3) Uani 1 1 d .
H8 H 0.2483 0.5955 0.4246 0.066 Uiso 1 1 calc R
C14 C 0.36896(17) -0.11654(14) 0.26120(14) 0.0603(3) Uani 1 1 d .
C10 C 0.30434(17) 0.32810(14) 0.36275(14) 0.0565(3) Uani 1 1 d .
H10 H 0.3097 0.3617 0.2966 0.068 Uiso 1 1 calc R
C3 C 0.1130(2) 1.10112(15) 0.90733(13) 0.0611(3) Uani 1 1 d .
H3 H 0.1211 1.0540 0.9646 0.073 Uiso 1 1 calc R
C13 C 0.38616(19) -0.05461(15) 0.17287(14) 0.0679(4) Uani 1 1 d .
H13 H 0.4110 -0.1099 0.0903 0.081 Uiso 1 1 calc R
C16 C 0.3150(2) 0.11110(14) 0.41801(14) 0.0658(4) Uani 1 1 d .
H16 H 0.2929 0.1661 0.5015 0.079 Uiso 1 1 calc R
C6 C 0.0849(2) 1.24194(14) 0.73852(15) 0.0701(4) Uani 1 1 d .
H6 H 0.0741 1.2890 0.6812 0.084 Uiso 1 1 calc R
C12 C 0.36621(19) 0.09146(15) 0.20797(14) 0.0635(3) Uani 1 1 d .
H12 H 0.3779 0.1330 0.1478 0.076 Uiso 1 1 calc R
C15 C 0.3328(2) -0.03297(15) 0.38400(15) 0.0692(4) Uani 1 1 d .
H15 H 0.3204 -0.0749 0.4438 0.083 Uiso 1 1 calc R
C4 C 0.0827(2) 1.24581(15) 0.95163(15) 0.0708(4) Uani 1 1 d .
H4 H 0.0706 1.2955 1.0385 0.085 Uiso 1 1 calc R
C5 C 0.0706(2) 1.31561(14) 0.86740(16) 0.0681(4) Uani 1 1 d .
H5 H 0.0527 1.4130 0.8977 0.082 Uiso 1 1 calc R
C17 C 0.4209(3) -0.35058(18) 0.1154(2) 0.0956(6) Uani 1 1 d .
H17A H 0.3277 -0.3509 0.0494 0.143 Uiso 1 1 calc R
H17B H 0.4279 -0.4465 0.1131 0.143 Uiso 1 1 calc R
H17C H 0.5312 -0.3171 0.0999 0.143 Uiso 1 1 calc R

loop_
_atom_site_aniso_label
_atom_site_aniso_U_11
_atom_site_aniso_U_22
_atom_site_aniso_U_33
_atom_site_aniso_U_23
_atom_site_aniso_U_13
_atom_site_aniso_U_12
N1 0.0712(7) 0.0372(5) 0.0556(6) 0.0217(4) 0.0144(5) 0.0118(4)
N2 0.0643(6) 0.0376(5) 0.0584(6) 0.0216(5) 0.0132(5) 0.0102(4)
O1 0.0965(7) 0.0444(5) 0.0554(5) 0.0266(4) 0.0204(5) 0.0133(4)
O2 0.0952(8) 0.0465(5) 0.0860(7) 0.0099(5) 0.0167(6) 0.0215(5)
B1 0.0758(9) 0.0445(7) 0.0606(8) 0.0274(7) 0.0163(7) 0.0122(6)
F1 0.0942(6) 0.0510(4) 0.0906(6) 0.0382(4) 0.0306(5) 0.0077(4)
F2 0.0904(6) 0.0783(6) 0.0815(6) 0.0462(5) 0.0102(5) 0.0249(5)
C2 0.0564(7) 0.0386(6) 0.0538(6) 0.0186(5) 0.0133(5) 0.0053(5)
C1 0.0591(7) 0.0404(6) 0.0532(7) 0.0221(5) 0.0113(5) 0.0052(5)
C11 0.0516(6) 0.0453(6) 0.0580(7) 0.0127(5) 0.0090(5) 0.0071(5)
C9 0.0660(8) 0.0427(6) 0.0647(8) 0.0199(6) 0.0139(6) 0.0100(5)
C7 0.0925(10) 0.0442(6) 0.0574(7) 0.0222(6) 0.0222(7) 0.0139(6)
C8 0.0625(7) 0.0450(6) 0.0597(7) 0.0208(6) 0.0127(6) 0.0085(5)
C14 0.0568(7) 0.0434(6) 0.0697(8) 0.0100(6) 0.0072(6) 0.0106(5)
C10 0.0588(7) 0.0478(7) 0.0633(8) 0.0208(6) 0.0118(6) 0.0077(5)
C3 0.0801(9) 0.0517(7) 0.0554(7) 0.0224(6) 0.0187(6) 0.0070(6)
C13 0.0726(9) 0.0568(8) 0.0586(8) 0.0033(6) 0.0140(7) 0.0092(7)
C16 0.0881(10) 0.0459(7) 0.0620(8) 0.0146(6) 0.0245(7) 0.0153(6)
C6 0.0983(11) 0.0456(7) 0.0766(9) 0.0304(7) 0.0258(8) 0.0163(7)
C12 0.0719(9) 0.0554(8) 0.0575(8) 0.0148(6) 0.0115(6) 0.0066(6)
C15 0.0915(10) 0.0491(7) 0.0675(9) 0.0199(6) 0.0203(7) 0.0153(7)
C4 0.0939(11) 0.0523(8) 0.0605(8) 0.0099(6) 0.0283(7) 0.0106(7)
C5 0.0815(9) 0.0399(6) 0.0822(10) 0.0177(6) 0.0271(8) 0.0121(6)
C17 0.1112(14) 0.0538(9) 0.0983(13) -0.0014(9) 0.0265(11) 0.0234(9)

loop_
_atom_type_symbol
_atom_type_description
_atom_type_scat_dispersion_real
_atom_type_scat_dispersion_imag
_atom_type_scat_source
C C 0.0033 0.0016 'International Tables Vol C Tables 4.2.6.8 and 6.1.1.4'
H H 0.0000 0.0000 'International Tables Vol C Tables 4.2.6.8 and 6.1.1.4'
B B 0.0013 0.0007 'International Tables Vol C Tables 4.2.6.8 and 6.1.1.4'
N N 0.0061 0.0033 'International Tables Vol C Tables 4.2.6.8 and 6.1.1.4'
O O 0.0106 0.0060 'International Tables Vol C Tables 4.2.6.8 and 6.1.1.4'
F F 0.0171 0.0103 'International Tables Vol C Tables 4.2.6.8 and 6.1.1.4'

loop_
_geom_angle_atom_site_label_1
_geom_angle_atom_site_label_2
_geom_angle_atom_site_label_3
_geom_angle
C1 N1 N2 105.10(9)
C8 N2 N1 119.18(10)
C8 N2 B1 131.61(10)
N1 N2 B1 109.19(9)
C1 O1 B1 108.84(10)
C14 O2 C17 118.00(14)
F2 B1 F1 111.04(11)
F2 B1 O1 112.65(12)
F1 B1 O1 111.97(12)
F2 B1 N2 111.34(11)
F1 B1 N2 111.35(12)
O1 B1 N2 97.88(9)
C3 C2 C7 119.23(12)
C3 C2 C1 120.82(11)
C7 C2 C1 119.95(11)
N1 C1 O1 118.98(10)
N1 C1 C2 122.22(10)
O1 C1 C2 118.79(11)
C12 C11 C16 117.32(12)
C12 C11 C10 120.24(13)
C16 C11 C10 122.43(12)
C10 C9 C8 121.39(13)
C10 C9 H9 119.3
C8 C9 H9 119.3
C6 C7 C2 120.34(13)
C6 C7 H7 119.8
C2 C7 H7 119.8
N2 C8 C9 123.27(12)
N2 C8 H8 118.4
C9 C8 H8 118.4
O2 C14 C13 125.51(13)
O2 C14 C15 114.77(14)
C13 C14 C15 119.72(12)
C9 C10 C11 126.97(13)
C9 C10 H10 116.5
C11 C10 H10 116.5
C2 C3 C4 120.11(13)
C2 C3 H3 119.9
C4 C3 H3 119.9
C14 C13 C12 119.44(13)
C14 C13 H13 120.3
C12 C13 H13 120.3
C15 C16 C11 121.47(13)
C15 C16 H16 119.3
C11 C16 H16 119.3
C5 C6 C7 120.09(13)
C5 C6 H6 120.0
C7 C6 H6 120.0
C11 C12 C13 121.67(14)
C11 C12 H12 119.2
C13 C12 H12 119.2
C16 C15 C14 120.37(14)
C16 C15 H15 119.8
C14 C15 H15 119.8
C5 C4 C3 120.08(13)
C5 C4 H4 120.0
C3 C4 H4 120.0
C4 C5 C6 120.13(13)
C4 C5 H5 119.9
C6 C5 H5 119.9
O2 C17 H17A 109.5
O2 C17 H17B 109.5
H17A C17 H17B 109.5
O2 C17 H17C 109.5
H17A C17 H17C 109.5
H17B C17 H17C 109.5

loop_
_geom_bond_atom_site_label_1
_geom_bond_atom_site_label_2
_geom_bond_distance
N1 C1 1.2938(15)
N1 N2 1.3990(13)
N2 C8 1.2887(16)
N2 B1 1.5922(18)
O1 C1 1.3261(14)
O1 B1 1.4678(17)
O2 C14 1.3631(16)
O2 C17 1.420(2)
B1 F2 1.3640(18)
B1 F1 1.3711(18)
C2 C3 1.3783(18)
C2 C7 1.3878(18)
C2 C1 1.4651(16)
C11 C12 1.3889(18)
C11 C16 1.389(2)
C11 C10 1.4507(17)
C9 C10 1.3413(18)
C9 C8 1.4182(17)
C9 H9 0.9300
C7 C6 1.3782(18)
C7 H7 0.9300
C8 H8 0.9300
C14 C13 1.373(2)
C14 C15 1.384(2)
C10 H10 0.9300
C3 C4 1.3881(19)
C3 H3 0.9300
C13 C12 1.3906(19)
C13 H13 0.9300
C16 C15 1.3697(19)
C16 H16 0.9300
C6 C5 1.373(2)
C6 H6 0.9300
C12 H12 0.9300
C15 H15 0.9300
C4 C5 1.372(2)
C4 H4 0.9300
C5 H5 0.9300
C17 H17A 0.9600
C17 H17B 0.9600
C17 H17C 0.9600
